data_7029949
loop_
_publ_author_name
'Hennig, Christoph'
'Takao, Shinobu'
'Takao, Koichiro'
'Weiss, Stephan'
'Kraus, Werner'
'Emmerling, Franziska'
'Scheinost, Andreas C.'

_publ_section_title
;
 Structure and stability range of a hexanuclear Th(IV)-glycine complex.
;
_journal_issue 41
_journal_name_full 'Dalton transactions (Cambridge, England : 2003)'
_journal_page_first 12818
_journal_page_last 12823
_journal_paper_doi 10.1039/c2dt31367g
_journal_volume 41
_journal_year 2012
_chemical_formula_sum 'C6 H23 Cl4 N3 O26 Th'
_chemical_formula_weight 921.07
_chemical_name_systematic ?
_space_group_IT_number 14
_symmetry_cell_setting monoclinic
_symmetry_space_group_name_Hall '-P 2yn'
_symmetry_space_group_name_H-M 'P 1 21/n 1'
_atom_sites_solution_hydrogens geom
_atom_sites_solution_primary direct
_atom_sites_solution_secondary difmap
_audit_creation_method SHELXL-97
_cell_angle_alpha 90.00
_cell_angle_beta 91.882(11)
_cell_angle_gamma 90.00
_cell_formula_units_Z 4
_cell_length_a 5.447(2)
_cell_length_b 23.764(11)
_cell_length_c 20.260(9)
_cell_measurement_reflns_used 5101
_cell_measurement_temperature 296(2)
_cell_measurement_theta_max 29.27
_cell_measurement_theta_min 2.64
_cell_volume 2621.1(19)
_computing_cell_refinement 'Bruker SAINT'
_computing_data_collection 'Bruker APEX2'
_computing_data_reduction 'Bruker SAINT'
_computing_molecular_graphics 'Bruker SHELXTL'
_computing_publication_material 'Bruker SHELXTL'
_computing_structure_refinement 'SHELXL-97 (Sheldrick, 2008)'
_computing_structure_solution 'SHELXS-97 (Sheldrick, 2008)'
_diffrn_ambient_temperature 296(2)
_diffrn_measured_fraction_theta_full 0.997
_diffrn_measured_fraction_theta_max 0.997
_diffrn_measurement_device_type 'Bruker APEX-II CCD'
_diffrn_measurement_method '\f and \w scans'
_diffrn_radiation_monochromator graphite
_diffrn_radiation_source 'fine-focus sealed tube'
_diffrn_radiation_type MoK\a
_diffrn_radiation_wavelength 0.71073
_diffrn_reflns_av_R_equivalents 0.0941
_diffrn_reflns_av_sigmaI/netI 0.0847
_diffrn_reflns_limit_h_max 7
_diffrn_reflns_limit_h_min -7
_diffrn_reflns_limit_k_max 33
_diffrn_reflns_limit_k_min -33
_diffrn_reflns_limit_l_max 28
_diffrn_reflns_limit_l_min -28
_diffrn_reflns_number 21140
_diffrn_reflns_theta_full 30.00
_diffrn_reflns_theta_max 30.00
_diffrn_reflns_theta_min 1.32
_diffrn_standards_number 0
_exptl_absorpt_coefficient_mu 6.211
_exptl_absorpt_correction_T_max 0.3062
_exptl_absorpt_correction_T_min 0.1971
_exptl_absorpt_correction_type multi-scan
_exptl_absorpt_process_details
;
SADABS (Bruker, 2001)
Merging R(int) = 0.0956 before correction
Merging R(int) = 0.0728 after correction
;
_exptl_crystal_colour colourless
_exptl_crystal_density_diffrn 2.334
_exptl_crystal_density_method 'not measured'
_exptl_crystal_description block
_exptl_crystal_F_000 1760
_exptl_crystal_size_max 0.38
_exptl_crystal_size_mid 0.17
_exptl_crystal_size_min 0.16
_refine_diff_density_max 2.717
_refine_diff_density_min -2.292
_refine_diff_density_rms 0.201
_refine_ls_extinction_method none
_refine_ls_goodness_of_fit_ref 0.926
_refine_ls_hydrogen_treatment mixed
_refine_ls_matrix_type full
_refine_ls_number_parameters 367
_refine_ls_number_reflns 7635
_refine_ls_number_restraints 4
_refine_ls_restrained_S_all 0.925
_refine_ls_R_factor_all 0.0671
_refine_ls_R_factor_gt 0.0457
_refine_ls_shift/su_max 0.003
_refine_ls_shift/su_mean 0.000
_refine_ls_structure_factor_coef Fsqd
_refine_ls_weighting_details 'calc w=1/[\s^2^(Fo^2^)+(0.0639P)^2^+0.0000P] where P=(Fo^2^+2Fc^2^)/3'
_refine_ls_weighting_scheme calc
_refine_ls_wR_factor_gt 0.1119
_refine_ls_wR_factor_ref 0.1245
_reflns_number_gt 5429
_reflns_number_total 7635
_reflns_threshold_expression >2sigma(I)
_cod_data_source_file c2dt31367g.txt
_cod_data_source_block 2_CCDC_873724
_cod_depositor_comments
;
 Marking attached hydrogen atoms after consulting the orginal publication.

 Antanas Vaitkus,
 2016-12-21

The following automatic conversions were performed:

'_symmetry_cell_setting' value 'Monoclinic' changed to 'monoclinic'
according to
/usr/data/users/saulius/automatic-downloads/retrospective/RSC/lib/dictionaries/cif_core.dic
dictionary named 'cif_core.dic' version 2.4.2 from 2011-04-26.

Automatic conversion script
Id: cif_fix_values 2281 2013-09-26 08:29:07Z andrius 
;
_cod_original_cell_volume 2621(2)
_cod_original_sg_symbol_H-M P2(1)/n
_cod_database_code 7029949

loop_
_symmetry_equiv_pos_as_xyz
'x, y, z'
'-x+1/2, y+1/2, -z+1/2'
'-x, -y, -z'
'x-1/2, -y-1/2, z-1/2'

loop_
_atom_site_label
_atom_site_type_symbol
_atom_site_fract_x
_atom_site_fract_y
_atom_site_fract_z
_atom_site_U_iso_or_equiv
_atom_site_adp_type
_atom_site_occupancy
_atom_site_symmetry_multiplicity
_atom_site_calc_flag
_atom_site_refinement_flags
_atom_site_attached_hydrogens
Th1 Th 0.21466(4) 0.182669(10) 0.692975(11) 0.02576(8) Uani 1 1 d . 0
N1 N 0.615(2) 0.3772(4) 0.7240(7) 0.125(5) Uani 1 1 d . 0
H1A H 0.6763 0.4118 0.7263 0.188 Uiso 1 1 calc R 0
H1B H 0.5376 0.3695 0.7610 0.188 Uiso 1 1 calc R 0
H1C H 0.5095 0.3746 0.6897 0.188 Uiso 1 1 calc R 0
N2 N -0.1596(13) 0.0994(3) 0.4872(3) 0.0476(16) Uani 1 1 d . 0
H2A H -0.0261 0.1011 0.5136 0.057 Uiso 1 1 calc R 0
H2B H -0.1308 0.1168 0.4494 0.057 Uiso 1 1 calc R 0
H2C H -0.1972 0.0635 0.4790 0.057 Uiso 1 1 calc R 0
N3 N -0.3732(14) 0.1073(3) 0.8993(3) 0.0539(19) Uani 1 1 d D 0
H3A H -0.5055 0.1249 0.8826 0.065 Uiso 1 1 calc R 0
H3B H -0.3114 0.1267 0.9335 0.065 Uiso 1 1 calc R 0
H3C H -0.4147 0.0730 0.9125 0.065 Uiso 1 1 calc R 0
O1 O 0.1758(9) 0.2164(2) 0.8109(2) 0.0425(12) Uani 1 1 d . 2
O2 O 0.2091(9) 0.2532(2) 0.6003(3) 0.0451(13) Uani 1 1 d . 2
O3 O 0.4975(9) 0.2635(3) 0.7147(3) 0.0508(15) Uani 1 1 d . 0
O4 O -0.1018(9) 0.1307(2) 0.7429(2) 0.0415(12) Uani 1 1 d . 0
O5 O 0.5174(9) 0.1415(2) 0.7736(2) 0.0398(12) Uani 1 1 d . 0
O6 O 0.5378(9) 0.1630(2) 0.6224(2) 0.0373(11) Uani 1 1 d . 0
O7 O -0.0675(8) 0.1552(2) 0.6007(2) 0.0316(10) Uani 1 1 d . 0
O8 O 0.2454(10) 0.0780(2) 0.6726(3) 0.0454(13) Uani 1 1 d . 2
O9 O 0.8902(10) 0.2486(3) 0.7039(3) 0.0593(16) Uani 1 1 d . 0
C1 C -0.2897(11) 0.1495(2) 0.5870(3) 0.0246(12) Uani 1 1 d . 0
C2 C 0.7117(12) 0.2783(3) 0.7108(3) 0.0268(13) Uani 1 1 d . 0
C3 C -0.2676(11) 0.1272(2) 0.7834(3) 0.0252(12) Uani 1 1 d . 0
C4 C -0.3636(13) 0.1266(3) 0.5191(3) 0.0391(17) Uani 1 1 d . 0
H4A H -0.4960 0.0997 0.5234 0.047 Uiso 1 1 calc R 0
H4B H -0.4243 0.1572 0.4914 0.047 Uiso 1 1 calc R 0
C5 C 0.8011(18) 0.3396(4) 0.7166(5) 0.060(2) Uani 1 1 d . 0
H5A H 0.9152 0.3426 0.7542 0.072 Uiso 1 1 calc R 0
H5B H 0.8891 0.3492 0.6774 0.072 Uiso 1 1 calc R 0
C6 C -0.1887(13) 0.1029(3) 0.8486(3) 0.0358(15) Uani 1 1 d . 0
H6A H -0.1484 0.0635 0.8425 0.043 Uiso 1 1 calc R 0
H6B H -0.0404 0.1220 0.8642 0.043 Uiso 1 1 calc R 0
Cl1 Cl -0.2937(4) -0.02173(8) 0.60902(10) 0.0447(4) Uani 1 1 d . 0
Cl2 Cl 0.6668(3) 0.28889(8) 0.89686(9) 0.0406(4) Uani 1 1 d . 0
Cl3 Cl 1.1698(5) 0.47812(11) 0.68042(13) 0.0659(6) Uani 1 1 d . 0
Cl4 Cl 0.6887(4) 0.32968(10) 0.51993(12) 0.0590(6) Uani 1 1 d . 0
O10 O -0.1398(18) -0.0592(3) 0.6423(5) 0.110(3) Uani 1 1 d . 0
O11 O -0.5405(14) -0.0413(4) 0.6130(5) 0.110(3) Uani 1 1 d . 0
O12 O -0.2807(14) 0.0315(3) 0.6392(4) 0.086(3) Uani 1 1 d . 0
O13 O -0.2199(18) -0.0177(4) 0.5421(4) 0.106(3) Uani 1 1 d . 0
O14 O 0.8886(15) 0.3046(3) 0.8685(4) 0.085(2) Uani 1 1 d . 0
O15 O 0.6281(16) 0.2302(3) 0.8847(4) 0.082(2) Uani 1 1 d . 0
O16 O 0.6688(13) 0.2998(3) 0.9656(3) 0.0685(18) Uani 1 1 d . 0
O17 O 0.4676(15) 0.3191(2) 0.8650(4) 0.076(2) Uani 1 1 d . 0
O18 O 1.2144(17) 0.5254(4) 0.6372(6) 0.127(4) Uani 1 1 d . 0
O19 O 0.9308(19) 0.4823(5) 0.6956(8) 0.174(6) Uani 1 1 d . 0
O20 O 1.2177(19) 0.4303(3) 0.6444(4) 0.107(3) Uani 1 1 d . 0
O21 O 1.343(3) 0.4833(7) 0.7304(7) 0.246(10) Uani 1 1 d . 0
O22 O 0.699(2) 0.2735(4) 0.5389(6) 0.139(4) Uani 1 1 d . 0
O23 O 0.503(3) 0.3535(6) 0.5515(10) 0.249(10) Uani 1 1 d . 0
O24 O 0.664(3) 0.3384(6) 0.4553(5) 0.172(6) Uani 1 1 d . 0
O25 O 0.914(2) 0.3524(6) 0.5377(6) 0.162(5) Uani 1 1 d . 0
O26 O -0.253(2) 0.0321(4) 0.9999(5) 0.119(4) Uani 1 1 d D 0
H26B H -0.238(10) 0.000(4) 1.027(6) 0.142 Uiso 1 1 d D 0
H26A H -0.093(5) 0.037(5) 0.983(5) 0.142 Uiso 1 1 d D 0

loop_
_atom_site_aniso_label
_atom_site_aniso_U_11
_atom_site_aniso_U_22
_atom_site_aniso_U_33
_atom_site_aniso_U_23
_atom_site_aniso_U_13
_atom_site_aniso_U_12
Th1 0.01492(11) 0.03883(14) 0.02352(12) -0.00365(10) 0.00064(8) -0.00013(9)
N1 0.135(10) 0.053(5) 0.183(13) -0.023(7) -0.058(9) 0.034(6)
N2 0.052(4) 0.057(4) 0.035(3) -0.012(3) 0.010(3) -0.007(3)
N3 0.073(5) 0.051(4) 0.038(4) 0.014(3) 0.022(4) 0.010(4)
O1 0.034(3) 0.063(3) 0.031(3) -0.017(2) 0.000(2) 0.004(2)
O2 0.038(3) 0.055(3) 0.041(3) 0.009(2) -0.005(2) -0.005(2)
O3 0.021(2) 0.084(4) 0.048(3) -0.022(3) 0.003(2) -0.013(2)
O4 0.028(2) 0.063(3) 0.034(3) 0.001(2) 0.007(2) -0.005(2)
O5 0.025(2) 0.059(3) 0.035(3) 0.002(2) -0.003(2) 0.007(2)
O6 0.026(2) 0.054(3) 0.032(3) -0.007(2) 0.009(2) 0.000(2)
O7 0.021(2) 0.049(3) 0.025(2) -0.003(2) -0.0008(17) -0.0034(19)
O8 0.044(3) 0.038(3) 0.055(3) -0.008(2) 0.011(3) 0.004(2)
O9 0.026(3) 0.091(4) 0.060(4) -0.009(3) -0.001(3) 0.015(3)
C1 0.026(3) 0.023(3) 0.024(3) 0.001(2) 0.006(2) -0.001(2)
C2 0.032(3) 0.027(3) 0.022(3) 0.001(2) 0.005(2) 0.004(2)
C3 0.027(3) 0.022(3) 0.026(3) -0.001(2) 0.002(2) -0.003(2)
C4 0.035(4) 0.053(4) 0.028(3) -0.012(3) -0.009(3) 0.008(3)
C5 0.051(5) 0.065(5) 0.064(6) -0.006(5) 0.007(5) 0.002(5)
C6 0.034(4) 0.047(4) 0.027(3) 0.007(3) 0.002(3) 0.003(3)
Cl1 0.0432(10) 0.0384(9) 0.0528(11) -0.0036(8) 0.0048(8) 0.0027(8)
Cl2 0.0422(10) 0.0423(10) 0.0371(9) -0.0092(8) -0.0010(7) 0.0004(8)
Cl3 0.0609(14) 0.0669(14) 0.0692(16) -0.0142(13) -0.0103(12) 0.0206(12)
Cl4 0.0445(12) 0.0784(15) 0.0544(13) 0.0222(11) 0.0078(10) 0.0008(10)
O10 0.141(8) 0.086(6) 0.102(7) 0.027(5) 0.003(6) 0.051(5)
O11 0.060(5) 0.164(8) 0.106(7) -0.055(6) 0.016(5) -0.038(5)
O12 0.086(5) 0.043(3) 0.131(7) -0.018(4) 0.023(5) -0.004(3)
O13 0.127(8) 0.121(7) 0.074(5) 0.023(5) 0.051(5) 0.046(6)
O14 0.070(5) 0.093(5) 0.094(6) 0.003(4) 0.043(5) 0.007(4)
O15 0.117(7) 0.042(3) 0.086(5) -0.012(3) -0.031(5) -0.001(4)
O16 0.071(5) 0.099(5) 0.036(3) -0.019(3) 0.005(3) -0.003(4)
O17 0.077(5) 0.058(4) 0.091(6) -0.002(4) -0.031(5) 0.013(3)
O18 0.079(6) 0.093(6) 0.209(13) 0.014(7) 0.007(7) -0.002(5)
O19 0.090(7) 0.147(9) 0.290(18) 0.057(11) 0.092(10) 0.038(7)
O20 0.141(8) 0.086(6) 0.093(6) -0.033(5) -0.010(6) 0.014(5)
O21 0.299(19) 0.276(17) 0.154(11) -0.117(12) -0.148(13) 0.198(15)
O22 0.143(10) 0.091(6) 0.185(12) 0.063(7) 0.032(9) 0.015(6)
O23 0.205(15) 0.193(13) 0.36(2) 0.067(15) 0.202(17) 0.103(12)
O24 0.188(14) 0.250(14) 0.074(7) 0.072(8) -0.021(8) -0.011(11)
O25 0.149(11) 0.194(12) 0.140(10) 0.041(9) -0.052(8) -0.103(10)
O26 0.183(11) 0.102(7) 0.072(6) 0.040(5) 0.003(7) 0.007(7)

loop_
_atom_type_symbol
_atom_type_description
_atom_type_scat_dispersion_real
_atom_type_scat_dispersion_imag
_atom_type_scat_source
N N 0.0061 0.0033 'International Tables Vol C Tables 4.2.6.8 and 6.1.1.4'
C C 0.0033 0.0016 'International Tables Vol C Tables 4.2.6.8 and 6.1.1.4'
H H 0.0000 0.0000 'International Tables Vol C Tables 4.2.6.8 and 6.1.1.4'
O O 0.0106 0.0060 'International Tables Vol C Tables 4.2.6.8 and 6.1.1.4'
Th Th -7.2400 8.8979 'International Tables Vol C Tables 4.2.6.8 and 6.1.1.4'
Cl Cl 0.1484 0.1585 'International Tables Vol C Tables 4.2.6.8 and 6.1.1.4'

loop_
_geom_angle_atom_site_label_1
_geom_angle_atom_site_label_2
_geom_angle_atom_site_label_3
_geom_angle
_geom_angle_site_symmetry_1
_geom_angle_site_symmetry_3
O6 Th1 O4 136.42(18) . .
O6 Th1 O9 139.6(2) . 1_455
O4 Th1 O9 75.6(2) . 1_455
O6 Th1 O7 86.93(16) . .
O4 Th1 O7 75.10(17) . .
O9 Th1 O7 78.38(19) 1_455 .
O6 Th1 O5 80.09(17) . .
O4 Th1 O5 89.43(17) . .
O9 Th1 O5 132.67(19) 1_455 .
O7 Th1 O5 141.04(17) . .
O6 Th1 O3 77.88(17) . .
O4 Th1 O3 141.16(18) . .
O9 Th1 O3 86.1(2) 1_455 .
O7 Th1 O3 134.68(18) . .
O5 Th1 O3 78.12(18) . .
O6 Th1 O2 70.69(18) . .
O4 Th1 O2 132.35(18) . .
O9 Th1 O2 68.9(2) 1_455 .
O7 Th1 O2 67.59(16) . .
O5 Th1 O2 138.14(17) . .
O3 Th1 O2 67.09(19) . .
O6 Th1 O8 69.53(17) . .
O4 Th1 O8 67.06(18) . .
O9 Th1 O8 135.8(2) 1_455 .
O7 Th1 O8 70.07(17) . .
O5 Th1 O8 70.97(18) . .
O3 Th1 O8 138.03(18) . .
O2 Th1 O8 122.19(19) . .
O6 Th1 O1 136.34(17) . .
O4 Th1 O1 71.26(18) . .
O9 Th1 O1 67.58(19) 1_455 .
O7 Th1 O1 136.73(15) . .
O5 Th1 O1 65.09(16) . .
O3 Th1 O1 70.12(18) . .
O2 Th1 O1 119.55(17) . .
O8 Th1 O1 118.23(18) . .
C2 O3 Th1 142.6(5) . .
C3 O4 Th1 150.4(5) . .
C3 O5 Th1 145.4(4) 1_655 .
C1 O6 Th1 176.1(5) 1_655 .
C1 O7 Th1 141.0(4) . .
C2 O9 Th1 174.3(6) . 1_655
O7 C1 O6 126.4(6) . 1_455
O7 C1 C4 117.9(6) . .
O6 C1 C4 115.6(6) 1_455 .
O9 C2 O3 127.6(7) . .
O9 C2 C5 107.9(7) . .
O3 C2 C5 124.5(6) . .
O5 C3 O4 125.8(6) 1_455 .
O5 C3 C6 119.7(6) 1_455 .
O4 C3 C6 114.5(6) . .
N2 C4 C1 112.2(6) . .
N1 C5 C2 113.2(9) . .
N3 C6 C3 114.1(6) . .
O10 Cl1 O12 110.3(6) . .
O10 Cl1 O11 108.6(6) . .
O12 Cl1 O11 107.6(5) . .
O10 Cl1 O13 108.7(5) . .
O12 Cl1 O13 109.9(5) . .
O11 Cl1 O13 111.7(6) . .
O14 Cl2 O16 112.0(5) . .
O14 Cl2 O15 108.2(5) . .
O16 Cl2 O15 110.2(5) . .
O14 Cl2 O17 109.3(5) . .
O16 Cl2 O17 109.3(5) . .
O15 Cl2 O17 107.8(4) . .
O19 Cl3 O21 118.2(11) . .
O19 Cl3 O20 112.4(8) . .
O21 Cl3 O20 109.2(7) . .
O19 Cl3 O18 105.2(7) . .
O21 Cl3 O18 104.6(10) . .
O20 Cl3 O18 106.3(6) . .
O24 Cl4 O23 110.6(11) . .
O24 Cl4 O25 104.9(8) . .
O23 Cl4 O25 112.9(12) . .
O24 Cl4 O22 115.1(9) . .
O23 Cl4 O22 107.2(8) . .
O25 Cl4 O22 106.1(7) . .

loop_
_geom_bond_atom_site_label_1
_geom_bond_atom_site_label_2
_geom_bond_distance
_geom_bond_site_symmetry_2
Th1 O6 2.351(5) .
Th1 O4 2.374(5) .
Th1 O9 2.377(6) 1_455
Th1 O7 2.469(4) .
Th1 O5 2.483(5) .
Th1 O3 2.493(5) .
Th1 O2 2.516(5) .
Th1 O8 2.528(5) .
Th1 O1 2.537(5) .
N1 C5 1.363(13) .
N2 C4 1.455(9) .
N3 C6 1.464(9) .
O3 C2 1.224(8) .
O4 C3 1.242(7) .
O5 C3 1.229(7) 1_655
O6 C1 1.243(7) 1_655
O7 C1 1.240(7) .
O9 C2 1.213(8) .
O9 Th1 2.377(6) 1_655
C1 O6 1.243(7) 1_455
C1 C4 1.522(9) .
C2 C5 1.538(12) .
C3 O5 1.229(7) 1_455
C3 C6 1.492(9) .
Cl1 O10 1.384(8) .
Cl1 O12 1.406(7) .
Cl1 O11 1.427(8) .
Cl1 O13 1.430(8) .
Cl2 O14 1.405(8) .
Cl2 O16 1.417(6) .
Cl2 O15 1.431(6) .
Cl2 O17 1.437(7) .
Cl3 O19 1.351(10) .
Cl3 O21 1.366(12) .
Cl3 O20 1.380(8) .
Cl3 O18 1.450(10) .
Cl4 O24 1.328(10) .
Cl4 O23 1.338(11) .
Cl4 O25 1.379(11) .
Cl4 O22 1.389(9) .

loop_
_restr_distance_target
_restr_distance_target_weight_param
_restr_distance_atom_site_label_1
_restr_distance_atom_site_label_2
0.95 0.005 O26 H26A
0.95 0.005 O26 H26B
1.50 0.005 H26A H26B
2.80 0.005 N3 H26A
